data_7718192
loop_
_publ_author_name
'Zinke, Julian'
'Bruhn, Clemens'
'Demeshko, Serhiy'
'Siemeling, Ulrich'

_publ_section_title
;
 The &#x201C;pogo stick&#x201D; complex [FeCp*{N(SiMe3)2}]: spin state
 properties, adduct formation with Lewis bases, and reactivity towards
 weakly Br\/onsted acidic protonated NHCs
;
_journal_issue 14
_journal_name_full 'Dalton Transactions'
_journal_page_first 5812
_journal_page_last 5828
_journal_paper_doi 10.1039/D5DT00300H
_journal_volume 54
_journal_year 2025
_chemical_formula_moiety 'C16 H33 Br Fe N Si2, C12 H28 N, 0.5 (C6 H6)'
_chemical_formula_sum 'C31 H64 Br Fe N2 Si2'
_chemical_formula_weight 656.78
_space_group_crystal_system monoclinic
_space_group_IT_number 15
_space_group_name_Hall '-C 2yc'
_space_group_name_H-M_alt 'C 1 2/c 1'
_atom_sites_solution_hydrogens geom
_atom_sites_solution_primary dual
_audit_creation_date 2024-08-07
_audit_creation_method
;
Olex2 1.5
(compiled 2024.02.16 svn.r378c4104 for OlexSys, GUI svn.r6928)
;
_audit_update_record
;
2025-02-05 deposited with the CCDC.	2025-03-03 downloaded from the CCDC.
;
_cell_angle_alpha 90
_cell_angle_beta 141.300(3)
_cell_angle_gamma 90
_cell_formula_units_Z 8
_cell_length_a 31.820(2)
_cell_length_b 15.1513(7)
_cell_length_c 26.4423(16)
_cell_measurement_reflns_used 15779
_cell_measurement_temperature 100(2)
_cell_measurement_theta_max 31.12
_cell_measurement_theta_min 2.05
_cell_volume 7970.7(9)
_computing_cell_refinement 'X-Area Recipe 1.36.0.0 (STOE, 2020)'
_computing_data_collection 'X-Area Pilatus3_SV 1.31.170.0 (STOE, 2020)'
_computing_data_reduction
;
X-Area Integrate 1.78.3.0 (STOE, 2020)
X-Area LANA 1.83.8.0 (STOE, 2020)
;
_computing_molecular_graphics 'Olex2 1.5 (Dolomanov et al., 2009)'
_computing_publication_material 'Olex2 1.5 (Dolomanov et al., 2009)'
_computing_structure_refinement 'SHELXL 2019/3 (Sheldrick, 2015)'
_computing_structure_solution 'SHELXT 2014/4 (Sheldrick, 2014)'
_diffrn_ambient_temperature 100(2)
_diffrn_detector Pilatus200K
_diffrn_detector_area_resol_mean 5.81
_diffrn_detector_type 'DECTRIS PILATUS 200K'
_diffrn_measured_fraction_theta_full 0.989
_diffrn_measured_fraction_theta_max 0.990
_diffrn_measurement_details
;
 254 frames, detector distance = 40 mm
;
_diffrn_measurement_device 'Eulerian 4-circle diffractometer'
_diffrn_measurement_device_type 'STOE STADIVARI'
_diffrn_measurement_method 'rotation method, \w scans'
_diffrn_radiation_collimation '1.2 0.6 mm diameter'
_diffrn_radiation_monochromator 'Graded multilayer mirror'
_diffrn_radiation_polarisn_norm 0
_diffrn_radiation_probe x-ray
_diffrn_radiation_type MoK\a
_diffrn_radiation_wavelength 0.71073
_diffrn_reflns_av_R_equivalents 0.0445
_diffrn_reflns_av_unetI/netI 0.0837
_diffrn_reflns_Laue_measured_fraction_full 0.989
_diffrn_reflns_Laue_measured_fraction_max 0.990
_diffrn_reflns_limit_h_max 42
_diffrn_reflns_limit_h_min -31
_diffrn_reflns_limit_k_max 19
_diffrn_reflns_limit_k_min -19
_diffrn_reflns_limit_l_max 32
_diffrn_reflns_limit_l_min -34
_diffrn_reflns_number 19715
_diffrn_reflns_point_group_measured_fraction_full 0.989
_diffrn_reflns_point_group_measured_fraction_max 0.990
_diffrn_reflns_theta_full 25.242
_diffrn_reflns_theta_max 27.999
_diffrn_reflns_theta_min 2.233
_diffrn_source 'Mo Genix'
_diffrn_source_current 1.000
_diffrn_source_power 0.050
_diffrn_source_voltage 50
_exptl_absorpt_coefficient_mu 1.460
_exptl_absorpt_correction_T_max 0.8785
_exptl_absorpt_correction_T_min 0.5264
_exptl_absorpt_correction_type multi-scan
_exptl_absorpt_process_details
;
STOE X-Red32, absorption correction by Gaussian integration, analogous to
P. Coppens, "The Evaluation of Absorption and Extinction in Single-Crystal
Structure Analysis", published in: F. R. Ahmed (Editor), "Crystallographic
Computing", Munksgaard, Copenhagen (1970), 255 - 270. Afterwards scaling of
reflection intensities was performed within STOE LANA. J. Koziskova, F. Hahn,
J. Richter, J. Kozisek, Acta Chimica Slovaca, vol. 9, no. 2, 2016, pp. 136-140.
;
_exptl_crystal_colour green
_exptl_crystal_colour_primary green
_exptl_crystal_density_diffrn 1.095
_exptl_crystal_density_method 'not measured'
_exptl_crystal_description plate
_exptl_crystal_F_000 2824
_exptl_crystal_size_max 0.19
_exptl_crystal_size_mid 0.113
_exptl_crystal_size_min 0.05
_refine_diff_density_max 0.480
_refine_diff_density_min -0.371
_refine_diff_density_rms 0.075
_refine_ls_extinction_method none
_refine_ls_goodness_of_fit_ref 1.017
_refine_ls_hydrogen_treatment constr
_refine_ls_matrix_type full
_refine_ls_number_parameters 421
_refine_ls_number_reflns 9536
_refine_ls_number_restraints 0
_refine_ls_restrained_S_all 1.017
_refine_ls_R_factor_all 0.1075
_refine_ls_R_factor_gt 0.0542
_refine_ls_shift/su_max 0.001
_refine_ls_shift/su_mean 0.000
_refine_ls_structure_factor_coef Fsqd
_refine_ls_weighting_details 'w=1/[\s^2^(Fo^2^)+(0.0418P)^2^+11.4212P] where P=(Fo^2^+2Fc^2^)/3'
_refine_ls_weighting_scheme calc
_refine_ls_wR_factor_gt 0.0973
_refine_ls_wR_factor_ref 0.1165
_reflns_Friedel_coverage 0.000
_reflns_number_gt 5843
_reflns_number_total 9536
_reflns_threshold_expression 'I > 2\s(I)'
_cod_data_source_file d5dt00300h2.cif
_cod_data_source_block sv1069a
_cod_depositor_comments 'Adding full bibliography for 7718189--7718202.cif.'
_cod_original_cell_volume 7970.8(9)
_cod_database_code 7718192
_shelx_shelxl_version_number 2019/3
_shelx_space_group_comment
;
The symmetry employed for this shelxl refinement is uniquely defined
by the following loop, which should always be used as a source of
symmetry information in preference to the above space-group names.
They are only intended as comments.
;
_shelx_estimated_absorpt_t_max 0.931
_shelx_estimated_absorpt_t_min 0.769
_olex2_refinement_description
;
1. Fixed Uiso
 At 1.2 times of:
  All C(H) groups, All C(H,H) groups
 At 1.5 times of:
  All C(H,H,H) groups, All C(H,H,H,H,H,H) groups
2. Others
 Fixed Sof: C17A(0.4) H17A(0.4) H17B(0.4) C17(0.6) H17C(0.6) H17D(0.6)
 C18(0.6) H18A(0.6) H18B(0.6) C18A(0.4) H18C(0.4) H18D(0.4) H19A(0.6) H19B(0.6)
 H19C(0.6) H19D(0.4) H19E(0.4) H19F(0.4) C20A(0.4) H20A(0.4) H20B(0.4) C20(0.6)
 H20C(0.6) H20D(0.6) C21A(0.4) H21A(0.4) H21B(0.4) C21(0.6) H21C(0.6) H21D(0.6)
 H22A(0.6) H22B(0.6) H22C(0.6) H22D(0.4) H22E(0.4) H22F(0.4) C23A(0.4)
 H23A(0.4) H23B(0.4) C23(0.6) H23C(0.6) H23D(0.6) C24A(0.4) H24A(0.4) H24B(0.4)
 C24(0.6) H24C(0.6) H24D(0.6) H25A(0.6) H25B(0.6) H25C(0.6) H25D(0.4) H25E(0.4)
 H25F(0.4) C26A(0.4) H26A(0.4) H26B(0.4) C26(0.6) H26C(0.6) H26D(0.6) C27(0.6)
 H27A(0.6) H27B(0.6) C27A(0.4) H27C(0.4) H27D(0.4) H28A(0.6) H28B(0.6)
 H28C(0.6) H28D(0.4) H28E(0.4) H28F(0.4)
3.a Secondary CH2 refined with riding coordinates:
 C17A(H17A,H17B), C17(H17C,H17D), C18(H18A,H18B), C18A(H18C,H18D), C20A(H20A,
 H20B), C20(H20C,H20D), C21A(H21A,H21B), C21(H21C,H21D), C23A(H23A,H23B),
 C23(H23C,H23D), C24A(H24A,H24B), C24(H24C,H24D), C26A(H26A,H26B), C26(H26C,
 H26D), C27(H27A,H27B), C27A(H27C,H27D)
3.b Aromatic/amide H refined with riding coordinates:
 C29(H29), C30(H30), C31(H31)
3.c Idealised Me refined as rotating group:
 C6(H6A,H6B,H6C), C7(H7A,H7B,H7C), C8(H8A,H8B,H8C), C9(H9A,H9B,H9C), C10(H10A,
 H10B,H10C), C11(H11A,H11B,H11C), C12(H12A,H12B,H12C), C13(H13A,H13B,H13C),
 C14(H14A,H14B,H14C), C15(H15A,H15B,H15C), C16(H16A,H16B,H16C), C19(H19A,H19B,
 H19C), C19(H19D,H19E,H19F), C22(H22A,H22B,H22C), C22(H22D,H22E,H22F), C25(H25A,
 H25B,H25C), C25(H25D,H25E,H25F), C28(H28A,H28B,H28C), C28(H28D,H28E,H28F)
;
_smtbx_masks_void_probe_radius 1.2
_smtbx_masks_void_truncation_radius 1.2
_olex2_submission_special_instructions 'No special instructions were received'

loop_
_space_group_symop_operation_xyz
'x, y, z'
'-x, y, -z+1/2'
'x+1/2, y+1/2, z'
'-x+1/2, y+1/2, -z+1/2'
'-x, -y, -z'
'x, -y, z-1/2'
'-x+1/2, -y+1/2, -z'
'x+1/2, -y+1/2, z-1/2'

loop_
_atom_site_label
_atom_site_type_symbol
_atom_site_fract_x
_atom_site_fract_y
_atom_site_fract_z
_atom_site_U_iso_or_equiv
_atom_site_adp_type
_atom_site_occupancy
_atom_site_site_symmetry_order
_atom_site_calc_flag
_atom_site_refinement_flags_posn
_atom_site_refinement_flags_adp
_atom_site_refinement_flags_occupancy
_atom_site_disorder_assembly
_atom_site_disorder_group
Br1 Br 0.08542(2) 0.47279(2) 0.15057(2) 0.03526(10) Uani 1 1 d . . . . .
Fe1 Fe 0.18541(2) 0.45209(3) 0.30037(3) 0.02733(12) Uani 1 1 d . . . . .
Si1 Si 0.24873(6) 0.64094(6) 0.37520(6) 0.0375(2) Uani 1 1 d . . . . .
N1 N 0.19320(14) 0.56360(17) 0.34453(16) 0.0312(6) Uani 1 1 d . . . . .
C1 C 0.2043(2) 0.3099(2) 0.3492(2) 0.0403(9) Uani 1 1 d . . . . .
Si2 Si 0.13488(6) 0.58481(7) 0.33539(6) 0.0400(3) Uani 1 1 d . . . . .
C2 C 0.19447(18) 0.3016(2) 0.2870(2) 0.0335(8) Uani 1 1 d . . . . .
C3 C 0.24687(18) 0.3467(2) 0.3115(2) 0.0313(8) Uani 1 1 d . . . . .
C4 C 0.29100(18) 0.3801(2) 0.3907(2) 0.0352(8) Uani 1 1 d . . . . .
C5 C 0.2642(2) 0.3575(2) 0.4134(2) 0.0417(10) Uani 1 1 d . . . . .
C6 C 0.1632(3) 0.2661(3) 0.3514(3) 0.0657(13) Uani 1 1 d . . . . .
H6A H 0.178093 0.204844 0.369469 0.099 Uiso 1 1 calc R U . . .
H6B H 0.115639 0.266964 0.297112 0.099 Uiso 1 1 calc R U . . .
H6C H 0.169190 0.297904 0.388940 0.099 Uiso 1 1 calc R U . . .
C7 C 0.1388(2) 0.2523(2) 0.2089(2) 0.0519(11) Uani 1 1 d . . . . .
H7A H 0.101682 0.243359 0.197914 0.078 Uiso 1 1 calc R U . . .
H7B H 0.155490 0.194923 0.213044 0.078 Uiso 1 1 calc R U . . .
H7C H 0.122824 0.286483 0.164862 0.078 Uiso 1 1 calc R U . . .
C8 C 0.2537(2) 0.3579(3) 0.2620(2) 0.0486(10) Uani 1 1 d . . . . .
H8A H 0.211501 0.380664 0.208391 0.073 Uiso 1 1 calc R U . . .
H8B H 0.264081 0.300779 0.256174 0.073 Uiso 1 1 calc R U . . .
H8C H 0.290124 0.399657 0.288934 0.073 Uiso 1 1 calc R U . . .
C9 C 0.3577(2) 0.4240(3) 0.4439(3) 0.0548(11) Uani 1 1 d . . . . .
H9A H 0.363225 0.434368 0.412682 0.082 Uiso 1 1 calc R U . . .
H9B H 0.394022 0.385649 0.490048 0.082 Uiso 1 1 calc R U . . .
H9C H 0.359382 0.480409 0.463466 0.082 Uiso 1 1 calc R U . . .
C10 C 0.2939(2) 0.3834(3) 0.4914(2) 0.0661(14) Uani 1 1 d . . . . .
H10A H 0.341039 0.400416 0.531026 0.099 Uiso 1 1 calc R U . . .
H10B H 0.291366 0.333257 0.512397 0.099 Uiso 1 1 calc R U . . .
H10C H 0.268730 0.433286 0.481775 0.099 Uiso 1 1 calc R U . . .
C11 C 0.2695(2) 0.6222(2) 0.3262(2) 0.0463(10) Uani 1 1 d . . . . .
H11A H 0.288466 0.562954 0.339807 0.069 Uiso 1 1 calc R U . . .
H11B H 0.302360 0.666290 0.345951 0.069 Uiso 1 1 calc R U . . .
H11C H 0.228533 0.627553 0.267417 0.069 Uiso 1 1 calc R U . . .
C12 C 0.3285(2) 0.6412(3) 0.4880(2) 0.0557(11) Uani 1 1 d . . . . .
H12A H 0.319024 0.661404 0.513509 0.084 Uiso 1 1 calc R U . . .
H12B H 0.361153 0.680909 0.502745 0.084 Uiso 1 1 calc R U . . .
H12C H 0.347046 0.581257 0.506520 0.084 Uiso 1 1 calc R U . . .
C13 C 0.2168(2) 0.7580(2) 0.3477(3) 0.0501(11) Uani 1 1 d . . . . .
H13A H 0.175468 0.762710 0.288855 0.075 Uiso 1 1 calc R U . . .
H13B H 0.250886 0.797837 0.365829 0.075 Uiso 1 1 calc R U . . .
H13C H 0.207330 0.774155 0.373961 0.075 Uiso 1 1 calc R U . . .
C14 C 0.1707(3) 0.6428(3) 0.4255(3) 0.0625(13) Uani 1 1 d . . . . .
H14A H 0.206379 0.606579 0.473938 0.094 Uiso 1 1 calc R U . . .
H14B H 0.135162 0.652383 0.417188 0.094 Uiso 1 1 calc R U . . .
H14C H 0.189374 0.699856 0.432619 0.094 Uiso 1 1 calc R U . . .
C15 C 0.0626(2) 0.6513(3) 0.2432(3) 0.0654(13) Uani 1 1 d . . . . .
H15A H 0.077276 0.712211 0.251034 0.098 Uiso 1 1 calc R U . . .
H15B H 0.026217 0.650984 0.234003 0.098 Uiso 1 1 calc R U . . .
H15C H 0.046442 0.625702 0.196239 0.098 Uiso 1 1 calc R U . . .
C16 C 0.0979(2) 0.4798(3) 0.3263(3) 0.0508(10) Uani 1 1 d . . . . .
H16A H 0.066912 0.493756 0.324816 0.076 Uiso 1 1 calc R U . . .
H16B H 0.134065 0.441844 0.372877 0.076 Uiso 1 1 calc R U . . .
H16C H 0.073527 0.449161 0.276391 0.076 Uiso 1 1 calc R U . . .
N2 N 0.36861(14) 0.08715(18) 0.46635(16) 0.0318(6) Uani 1 1 d . . . . .
C17A C 0.3825(5) 0.1527(8) 0.5221(6) 0.041(2) Uani 0.4 1 d . . P A 2
H17A H 0.364764 0.127469 0.537337 0.050 Uiso 0.4 1 calc R U P A 2
H17B H 0.356882 0.207415 0.491118 0.050 Uiso 0.4 1 calc R U P A 2
C17 C 0.4178(3) 0.1219(4) 0.5514(4) 0.0303(13) Uani 0.6 1 d . . P A 1
H17C H 0.422812 0.077136 0.583114 0.036 Uiso 0.6 1 calc R U P A 1
H17D H 0.462139 0.129077 0.576640 0.036 Uiso 0.6 1 calc R U P A 1
C18 C 0.3986(3) 0.2085(4) 0.5576(4) 0.0396(15) Uani 0.6 1 d . . P A 1
H18A H 0.358680 0.200249 0.541901 0.047 Uiso 0.6 1 calc R U P A 1
H18B H 0.387362 0.252273 0.520563 0.047 Uiso 0.6 1 calc R U P A 1
C18A C 0.4562(5) 0.1778(7) 0.5998(6) 0.054(3) Uani 0.4 1 d . . P A 2
H18C H 0.483059 0.124547 0.632990 0.064 Uiso 0.4 1 calc R U P A 2
H18D H 0.474949 0.205575 0.586629 0.064 Uiso 0.4 1 calc R U P A 2
C19 C 0.4583(2) 0.2418(3) 0.6455(2) 0.0541(11) Uani 1 1 d . . . . .
H19A H 0.444148 0.292936 0.652242 0.081 Uiso 0.6 1 calc R U P A 1
H19B H 0.495242 0.258942 0.657736 0.081 Uiso 0.6 1 calc R U P A 1
H19C H 0.473465 0.194688 0.682439 0.081 Uiso 0.6 1 calc R U P A 1
H19D H 0.430215 0.293151 0.611325 0.081 Uiso 0.4 1 calc R U P A 2
H19E H 0.504735 0.261020 0.694732 0.081 Uiso 0.4 1 calc R U P A 2
H19F H 0.441322 0.212761 0.660114 0.081 Uiso 0.4 1 calc R U P A 2
C20A C 0.4032(6) 0.1172(7) 0.4500(6) 0.045(2) Uani 0.4 1 d . . P A 2
H20A H 0.452451 0.115408 0.501509 0.054 Uiso 0.4 1 calc R U P A 2
H20B H 0.392350 0.074358 0.412699 0.054 Uiso 0.4 1 calc R U P A 2
C20 C 0.3617(3) 0.1509(4) 0.4153(3) 0.0305(13) Uani 0.6 1 d . . P A 1
H20C H 0.335497 0.121298 0.363797 0.037 Uiso 0.6 1 calc R U P A 1
H20D H 0.335459 0.202759 0.402062 0.037 Uiso 0.6 1 calc R U P A 1
C21A C 0.3848(7) 0.2061(8) 0.4150(7) 0.054(3) Uani 0.4 1 d . . P A 2
H21A H 0.399425 0.249905 0.454257 0.064 Uiso 0.4 1 calc R U P A 2
H21B H 0.335251 0.209881 0.365721 0.064 Uiso 0.4 1 calc R U P A 2
C21 C 0.4271(4) 0.1830(4) 0.4544(4) 0.0350(14) Uani 0.6 1 d . . P A 1
H21C H 0.449286 0.223899 0.499191 0.042 Uiso 0.6 1 calc R U P A 1
H21D H 0.457520 0.132208 0.477352 0.042 Uiso 0.6 1 calc R U P A 1
C22 C 0.4150(2) 0.2297(3) 0.3936(3) 0.0491(10) Uani 1 1 d . . . . .
H22A H 0.397845 0.187467 0.352543 0.074 Uiso 0.6 1 calc R U P A 1
H22B H 0.457280 0.255096 0.421067 0.074 Uiso 0.6 1 calc R U P A 1
H22C H 0.381973 0.276876 0.367564 0.074 Uiso 0.6 1 calc R U P A 1
H22D H 0.403131 0.290641 0.373845 0.074 Uiso 0.4 1 calc R U P A 2
H22E H 0.397732 0.189790 0.351253 0.074 Uiso 0.4 1 calc R U P A 2
H22F H 0.464003 0.224113 0.441595 0.074 Uiso 0.4 1 calc R U P A 2
C23A C 0.4018(5) -0.0016(7) 0.5137(6) 0.040(2) Uani 0.4 1 d . . P A 2
H23A H 0.451272 0.005866 0.560406 0.048 Uiso 0.4 1 calc R U P A 2
H23B H 0.387496 -0.016159 0.535091 0.048 Uiso 0.4 1 calc R U P A 2
C23 C 0.3945(3) 0.0001(4) 0.4702(4) 0.0304(13) Uani 0.6 1 d . . P A 1
H23C H 0.440568 0.009391 0.500400 0.036 Uiso 0.6 1 calc R U P A 1
H23D H 0.365920 -0.017480 0.414403 0.036 Uiso 0.6 1 calc R U P A 1
C24A C 0.3841(5) -0.0780(7) 0.4625(7) 0.047(3) Uani 0.4 1 d . . P A 2
H24A H 0.335596 -0.091484 0.420428 0.056 Uiso 0.4 1 calc R U P A 2
H24B H 0.392438 -0.060580 0.434804 0.056 Uiso 0.4 1 calc R U P A 2
C24 C 0.3962(3) -0.0756(4) 0.5093(4) 0.0355(14) Uani 0.6 1 d . . P A 1
H24C H 0.424701 -0.059124 0.565292 0.043 Uiso 0.6 1 calc R U P A 1
H24D H 0.350150 -0.086885 0.478795 0.043 Uiso 0.6 1 calc R U P A 1
C25 C 0.4232(2) -0.1575(3) 0.5108(3) 0.0524(11) Uani 1 1 d . . . . .
H25A H 0.390994 -0.179433 0.455487 0.079 Uiso 0.6 1 calc R U P A 1
H25B H 0.430257 -0.202521 0.543499 0.079 Uiso 0.6 1 calc R U P A 1
H25C H 0.466008 -0.144253 0.534360 0.079 Uiso 0.6 1 calc R U P A 1
H25D H 0.412598 -0.203676 0.476169 0.079 Uiso 0.4 1 calc R U P A 2
H25E H 0.411825 -0.178227 0.534179 0.079 Uiso 0.4 1 calc R U P A 2
H25F H 0.471244 -0.143646 0.554327 0.079 Uiso 0.4 1 calc R U P A 2
C26A C 0.2955(5) 0.0778(7) 0.3917(6) 0.042(3) Uani 0.4 1 d . . P A 2
H26A H 0.287439 0.041574 0.353545 0.051 Uiso 0.4 1 calc R U P A 2
H26B H 0.276896 0.137171 0.367321 0.051 Uiso 0.4 1 calc R U P A 2
C26 C 0.2988(3) 0.0760(5) 0.4255(4) 0.0337(15) Uani 0.6 1 d . . P A 1
H26C H 0.304333 0.042781 0.462720 0.040 Uiso 0.6 1 calc R U P A 1
H26D H 0.281277 0.135265 0.417892 0.040 Uiso 0.6 1 calc R U P A 1
C27 C 0.2469(3) 0.0292(4) 0.3446(4) 0.0397(14) Uani 0.6 1 d . . P A 1
H27A H 0.237802 0.064099 0.305221 0.048 Uiso 0.6 1 calc R U P A 1
H27B H 0.264255 -0.029277 0.350562 0.048 Uiso 0.6 1 calc R U P A 1
C27A C 0.2556(6) 0.0385(9) 0.3962(7) 0.066(3) Uani 0.4 1 d . . P A 2
H27C H 0.255660 0.079935 0.425243 0.080 Uiso 0.4 1 calc R U P A 2
H27D H 0.277786 -0.016640 0.428272 0.080 Uiso 0.4 1 calc R U P A 2
C28 C 0.1835(2) 0.0179(3) 0.3145(2) 0.0530(11) Uani 1 1 d . . . . .
H28A H 0.151376 -0.016752 0.264411 0.080 Uiso 0.6 1 calc R U P A 1
H28B H 0.164188 0.075919 0.303837 0.080 Uiso 0.6 1 calc R U P A 1
H28C H 0.193244 -0.013025 0.355365 0.080 Uiso 0.6 1 calc R U P A 1
H28D H 0.158960 0.073067 0.285755 0.080 Uiso 0.4 1 calc R U P A 2
H28E H 0.162146 -0.015112 0.321977 0.080 Uiso 0.4 1 calc R U P A 2
H28F H 0.182709 -0.017709 0.282797 0.080 Uiso 0.4 1 calc R U P A 2
C29 C 0.4628(3) 0.5372(4) 0.4274(4) 0.100(2) Uani 1 1 d . . . . .
H29 H 0.437043 0.562500 0.376642 0.120 Uiso 1 1 calc R U . . .
C30 C 0.4696(3) 0.5796(4) 0.4769(4) 0.092(2) Uani 1 1 d . . . . .
H30 H 0.448478 0.635306 0.461360 0.110 Uiso 1 1 calc R U . . .
C31 C 0.5069(3) 0.5445(4) 0.5508(4) 0.104(2) Uani 1 1 d . . . . .
H31 H 0.511734 0.575580 0.586350 0.125 Uiso 1 1 calc R U . . .

loop_
_atom_site_aniso_label
_atom_site_aniso_U_11
_atom_site_aniso_U_22
_atom_site_aniso_U_33
_atom_site_aniso_U_23
_atom_site_aniso_U_13
_atom_site_aniso_U_12
Br1 0.03585(19) 0.03456(18) 0.02450(16) 0.00031(14) 0.02083(16) 0.00301(15)
Fe1 0.0322(3) 0.0258(2) 0.0241(2) 0.00075(19) 0.0220(2) 0.00294(19)
Si1 0.0473(6) 0.0299(5) 0.0376(5) -0.0026(4) 0.0337(5) -0.0021(4)
N1 0.0368(16) 0.0286(14) 0.0281(14) -0.0012(12) 0.0253(14) -0.0001(12)
C1 0.055(3) 0.0351(19) 0.047(2) 0.0150(17) 0.044(2) 0.0131(17)
Si2 0.0506(7) 0.0391(6) 0.0449(6) -0.0051(5) 0.0409(6) 0.0011(5)
C2 0.036(2) 0.0239(17) 0.0340(18) 0.0037(14) 0.0258(18) 0.0059(14)
C3 0.041(2) 0.0267(17) 0.0335(18) 0.0079(14) 0.0311(18) 0.0115(15)
C4 0.036(2) 0.0327(18) 0.0317(18) 0.0061(15) 0.0250(17) 0.0119(15)
C5 0.054(2) 0.043(2) 0.0296(18) 0.0140(16) 0.033(2) 0.0216(18)
C6 0.092(4) 0.047(2) 0.102(4) 0.028(2) 0.086(3) 0.017(2)
C7 0.050(3) 0.036(2) 0.049(2) -0.0069(18) 0.034(2) 0.0012(18)
C8 0.063(3) 0.050(2) 0.054(2) 0.0177(19) 0.051(2) 0.024(2)
C9 0.038(2) 0.043(2) 0.053(2) 0.000(2) 0.028(2) 0.0072(18)
C10 0.077(3) 0.083(3) 0.037(2) 0.018(2) 0.044(2) 0.037(3)
C11 0.062(3) 0.037(2) 0.061(3) 0.0045(19) 0.053(2) 0.0032(18)
C12 0.056(3) 0.047(2) 0.052(2) -0.011(2) 0.039(2) -0.013(2)
C13 0.076(3) 0.036(2) 0.062(3) -0.0022(19) 0.060(3) -0.001(2)
C14 0.100(4) 0.055(3) 0.083(3) -0.027(2) 0.084(3) -0.020(2)
C15 0.066(3) 0.076(3) 0.075(3) 0.024(3) 0.060(3) 0.030(3)
C16 0.049(2) 0.055(2) 0.062(3) -0.012(2) 0.047(2) -0.007(2)
N2 0.0294(16) 0.0364(16) 0.0252(14) -0.0006(12) 0.0202(14) 0.0046(12)
C17A 0.034(6) 0.048(7) 0.035(6) -0.005(5) 0.025(5) 0.007(5)
C17 0.026(3) 0.042(4) 0.019(3) 0.003(3) 0.016(3) 0.004(3)
C18 0.044(4) 0.040(4) 0.034(3) 0.003(3) 0.030(3) 0.006(3)
C18A 0.039(6) 0.067(7) 0.036(5) -0.014(5) 0.024(5) 0.007(5)
C19 0.045(2) 0.062(3) 0.036(2) -0.011(2) 0.027(2) 0.002(2)
C20A 0.034(6) 0.051(6) 0.036(5) -0.003(5) 0.024(5) 0.009(5)
C20 0.031(3) 0.031(3) 0.021(3) 0.000(3) 0.018(3) 0.002(3)
C21A 0.051(8) 0.054(7) 0.047(7) -0.013(6) 0.036(7) -0.002(6)
C21 0.030(4) 0.037(4) 0.031(3) -0.001(3) 0.022(3) -0.001(3)
C22 0.052(3) 0.042(2) 0.059(3) 0.0029(19) 0.045(2) 0.0021(19)
C23A 0.034(5) 0.044(6) 0.034(5) -0.001(5) 0.024(5) 0.006(4)
C23 0.031(3) 0.031(3) 0.026(3) 0.004(2) 0.022(3) 0.005(2)
C24A 0.048(6) 0.050(7) 0.049(6) 0.001(5) 0.040(6) 0.004(5)
C24 0.038(4) 0.034(4) 0.041(4) 0.001(3) 0.032(3) -0.001(3)
C25 0.051(3) 0.041(2) 0.055(3) -0.002(2) 0.039(2) 0.0013(19)
C26A 0.039(6) 0.040(6) 0.024(5) -0.004(5) 0.019(5) 0.011(5)
C26 0.037(4) 0.040(4) 0.024(3) 0.004(3) 0.024(3) 0.007(3)
C27 0.034(3) 0.044(4) 0.029(3) -0.003(3) 0.022(3) 0.001(3)
C27A 0.041(7) 0.089(10) 0.048(7) 0.001(7) 0.029(6) 0.001(7)
C28 0.040(2) 0.049(2) 0.046(2) 0.003(2) 0.027(2) 0.0006(19)
C29 0.063(4) 0.061(4) 0.062(3) 0.005(3) 0.020(3) -0.015(3)
C30 0.050(3) 0.060(3) 0.073(4) 0.002(3) 0.024(3) -0.008(3)
C31 0.087(5) 0.081(4) 0.090(5) -0.025(4) 0.055(4) -0.032(4)

loop_
_atom_type_symbol
_atom_type_description
_atom_type_scat_dispersion_real
_atom_type_scat_dispersion_imag
_atom_type_scat_source
C C 0.0033 0.0016 'International Tables Vol C Tables 4.2.6.8 and 6.1.1.4'
H H 0.0000 0.0000 'International Tables Vol C Tables 4.2.6.8 and 6.1.1.4'
Br Br -0.2901 2.4595 'International Tables Vol C Tables 4.2.6.8 and 6.1.1.4'
Fe Fe 0.3463 0.8444 'International Tables Vol C Tables 4.2.6.8 and 6.1.1.4'
N N 0.0061 0.0033 'International Tables Vol C Tables 4.2.6.8 and 6.1.1.4'
Si Si 0.0817 0.0704 'International Tables Vol C Tables 4.2.6.8 and 6.1.1.4'

loop_
_exptl_crystal_face_index_h
_exptl_crystal_face_index_k
_exptl_crystal_face_index_l
_exptl_crystal_face_perp_dist
-4 3 6 0.0640
4 -3 -5 0.0730
5 -5 4 0.0880
-5 5 -1 0.0600
-2 2 1 0.0400
-5 -1 3 0.0210
5 1 -3 0.0280
2 -1 -1 0.0640
2 -1 -8 0.0960
-1 0 6 0.0930

loop_
_geom_angle_atom_site_label_1
_geom_angle_atom_site_label_2
_geom_angle_atom_site_label_3
_geom_angle
_geom_angle_site_symmetry_1
_geom_angle_site_symmetry_3
_geom_angle_publ_flag
N1 Fe1 Br1 104.44(8) . . ?
N1 Fe1 C1 127.42(12) . . ?
N1 Fe1 C2 161.92(11) . . ?
N1 Fe1 C3 143.48(12) . . ?
N1 Fe1 C4 112.02(12) . . ?
N1 Fe1 C5 104.72(12) . . ?
C1 Fe1 Br1 116.89(10) . . ?
C1 Fe1 C2 35.24(12) . . ?
C1 Fe1 C3 58.44(12) . . ?
C1 Fe1 C4 57.99(14) . . ?
C1 Fe1 C5 34.90(13) . . ?
C2 Fe1 Br1 92.13(8) . . ?
C2 Fe1 C4 57.67(12) . . ?
C2 Fe1 C5 57.97(12) . . ?
C3 Fe1 Br1 100.90(8) . . ?
C3 Fe1 C2 34.71(12) . . ?
C3 Fe1 C4 34.93(11) . . ?
C3 Fe1 C5 58.16(12) . . ?
C4 Fe1 Br1 134.66(9) . . ?
C5 Fe1 Br1 149.69(9) . . ?
C5 Fe1 C4 34.70(13) . . ?
N1 Si1 C11 111.05(16) . . ?
N1 Si1 C12 111.78(17) . . ?
N1 Si1 C13 114.55(18) . . ?
C11 Si1 C13 104.48(17) . . ?
C12 Si1 C11 109.1(2) . . ?
C12 Si1 C13 105.39(19) . . ?
Si1 N1 Fe1 118.56(16) . . ?
Si2 N1 Fe1 117.47(15) . . ?
Si2 N1 Si1 123.13(16) . . ?
C2 C1 Fe1 73.25(19) . . ?
C2 C1 C6 126.3(4) . . ?
C5 C1 Fe1 73.5(2) . . ?
C5 C1 C2 107.8(3) . . ?
C5 C1 C6 125.5(4) . . ?
C6 C1 Fe1 124.9(3) . . ?
N1 Si2 C14 113.18(19) . . ?
N1 Si2 C15 112.44(18) . . ?
N1 Si2 C16 111.22(16) . . ?
C14 Si2 C16 105.01(19) . . ?
C15 Si2 C14 108.3(2) . . ?
C15 Si2 C16 106.2(2) . . ?
C1 C2 Fe1 71.51(19) . . ?
C1 C2 C7 126.4(4) . . ?
C3 C2 Fe1 72.58(18) . . ?
C3 C2 C1 108.2(3) . . ?
C3 C2 C7 125.3(3) . . ?
C7 C2 Fe1 122.4(2) . . ?
C2 C3 Fe1 72.71(19) . . ?
C2 C3 C4 107.7(3) . . ?
C2 C3 C8 125.6(3) . . ?
C4 C3 Fe1 73.34(19) . . ?
C4 C3 C8 126.7(3) . . ?
C8 C3 Fe1 119.1(2) . . ?
C3 C4 Fe1 71.73(19) . . ?
C3 C4 C9 125.7(4) . . ?
C5 C4 Fe1 72.0(2) . . ?
C5 C4 C3 108.0(3) . . ?
C5 C4 C9 126.0(3) . . ?
C9 C4 Fe1 126.3(2) . . ?
C1 C5 Fe1 71.58(19) . . ?
C1 C5 C4 108.2(3) . . ?
C1 C5 C10 126.5(4) . . ?
C4 C5 Fe1 73.31(19) . . ?
C4 C5 C10 125.3(4) . . ?
C10 C5 Fe1 119.2(3) . . ?
C1 C6 H6A 109.5 . . ?
C1 C6 H6B 109.5 . . ?
C1 C6 H6C 109.5 . . ?
H6A C6 H6B 109.5 . . ?
H6A C6 H6C 109.5 . . ?
H6B C6 H6C 109.5 . . ?
C2 C7 H7A 109.5 . . ?
C2 C7 H7B 109.5 . . ?
C2 C7 H7C 109.5 . . ?
H7A C7 H7B 109.5 . . ?
H7A C7 H7C 109.5 . . ?
H7B C7 H7C 109.5 . . ?
C3 C8 H8A 109.5 . . ?
C3 C8 H8B 109.5 . . ?
C3 C8 H8C 109.5 . . ?
H8A C8 H8B 109.5 . . ?
H8A C8 H8C 109.5 . . ?
H8B C8 H8C 109.5 . . ?
C4 C9 H9A 109.5 . . ?
C4 C9 H9B 109.5 . . ?
C4 C9 H9C 109.5 . . ?
H9A C9 H9B 109.5 . . ?
H9A C9 H9C 109.5 . . ?
H9B C9 H9C 109.5 . . ?
C5 C10 H10A 109.5 . . ?
C5 C10 H10B 109.5 . . ?
C5 C10 H10C 109.5 . . ?
H10A C10 H10B 109.5 . . ?
H10A C10 H10C 109.5 . . ?
H10B C10 H10C 109.5 . . ?
Si1 C11 H11A 109.5 . . ?
Si1 C11 H11B 109.5 . . ?
Si1 C11 H11C 109.5 . . ?
H11A C11 H11B 109.5 . . ?
H11A C11 H11C 109.5 . . ?
H11B C11 H11C 109.5 . . ?
Si1 C12 H12A 109.5 . . ?
Si1 C12 H12B 109.5 . . ?
Si1 C12 H12C 109.5 . . ?
H12A C12 H12B 109.5 . . ?
H12A C12 H12C 109.5 . . ?
H12B C12 H12C 109.5 . . ?
Si1 C13 H13A 109.5 . . ?
Si1 C13 H13B 109.5 . . ?
Si1 C13 H13C 109.5 . . ?
H13A C13 H13B 109.5 . . ?
H13A C13 H13C 109.5 . . ?
H13B C13 H13C 109.5 . . ?
Si2 C14 H14A 109.5 . . ?
Si2 C14 H14B 109.5 . . ?
Si2 C14 H14C 109.5 . . ?
H14A C14 H14B 109.5 . . ?
H14A C14 H14C 109.5 . . ?
H14B C14 H14C 109.5 . . ?
Si2 C15 H15A 109.5 . . ?
Si2 C15 H15B 109.5 . . ?
Si2 C15 H15C 109.5 . . ?
H15A C15 H15B 109.5 . . ?
H15A C15 H15C 109.5 . . ?
H15B C15 H15C 109.5 . . ?
Si2 C16 H16A 109.5 . . ?
Si2 C16 H16B 109.5 . . ?
Si2 C16 H16C 109.5 . . ?
H16A C16 H16B 109.5 . . ?
H16A C16 H16C 109.5 . . ?
H16B C16 H16C 109.5 . . ?
C17A N2 C20A 110.4(6) . . ?
C17A N2 C23A 106.4(6) . . ?
C17 N2 C20 111.2(4) . . ?
C17 N2 C23 109.0(4) . . ?
C17 N2 C26 109.3(4) . . ?
C20A N2 C23A 107.2(6) . . ?
C20 N2 C26 108.3(4) . . ?
C23 N2 C20 107.8(4) . . ?
C23 N2 C26 111.2(4) . . ?
C26A N2 C17A 108.7(6) . . ?
C26A N2 C20A 112.5(7) . . ?
C26A N2 C23A 111.5(6) . . ?
N2 C17A H17A 108.2 . . ?
N2 C17A H17B 108.2 . . ?
N2 C17A C18A 116.2(9) . . ?
H17A C17A H17B 107.4 . . ?
C18A C17A H17A 108.2 . . ?
C18A C17A H17B 108.2 . . ?
N2 C17 H17C 108.4 . . ?
N2 C17 H17D 108.4 . . ?
H17C C17 H17D 107.5 . . ?
C18 C17 N2 115.3(5) . . ?
C18 C17 H17C 108.4 . . ?
C18 C17 H17D 108.4 . . ?
C17 C18 H18A 109.9 . . ?
C17 C18 H18B 109.9 . . ?
C17 C18 C19 108.8(5) . . ?
H18A C18 H18B 108.3 . . ?
C19 C18 H18A 109.9 . . ?
C19 C18 H18B 109.9 . . ?
C17A C18A H18C 110.3 . . ?
C17A C18A H18D 110.3 . . ?
H18C C18A H18D 108.5 . . ?
C19 C18A C17A 107.3(8) . . ?
C19 C18A H18C 110.3 . . ?
C19 C18A H18D 110.3 . . ?
C18 C19 H19A 109.5 . . ?
C18 C19 H19B 109.5 . . ?
C18 C19 H19C 109.5 . . ?
C18A C19 H19D 109.5 . . ?
C18A C19 H19E 109.5 . . ?
C18A C19 H19F 109.5 . . ?
H19A C19 H19B 109.5 . . ?
H19A C19 H19C 109.5 . . ?
H19B C19 H19C 109.5 . . ?
H19D C19 H19E 109.5 . . ?
H19D C19 H19F 109.5 . . ?
H19E C19 H19F 109.5 . . ?
N2 C20A H20A 108.4 . . ?
N2 C20A H20B 108.4 . . ?
H20A C20A H20B 107.5 . . ?
C21A C20A N2 115.3(9) . . ?
C21A C20A H20A 108.4 . . ?
C21A C20A H20B 108.4 . . ?
N2 C20 H20C 108.4 . . ?
N2 C20 H20D 108.4 . . ?
H20C C20 H20D 107.5 . . ?
C21 C20 N2 115.3(5) . . ?
C21 C20 H20C 108.4 . . ?
C21 C20 H20D 108.4 . . ?
C20A C21A H21A 108.9 . . ?
C20A C21A H21B 108.9 . . ?
C20A C21A C22 113.5(10) . . ?
H21A C21A H21B 107.7 . . ?
C22 C21A H21A 108.9 . . ?
C22 C21A H21B 108.9 . . ?
C20 C21 H21C 109.5 . . ?
C20 C21 H21D 109.5 . . ?
H21C C21 H21D 108.1 . . ?
C22 C21 C20 110.7(5) . . ?
C22 C21 H21C 109.5 . . ?
C22 C21 H21D 109.5 . . ?
C21A C22 H22D 109.5 . . ?
C21A C22 H22E 109.5 . . ?
C21A C22 H22F 109.5 . . ?
C21 C22 H22A 109.5 . . ?
C21 C22 H22B 109.5 . . ?
C21 C22 H22C 109.5 . . ?
H22A C22 H22B 109.5 . . ?
H22A C22 H22C 109.5 . . ?
H22B C22 H22C 109.5 . . ?
H22D C22 H22E 109.5 . . ?
H22D C22 H22F 109.5 . . ?
H22E C22 H22F 109.5 . . ?
N2 C23A H23A 108.9 . . ?
N2 C23A H23B 108.9 . . ?
H23A C23A H23B 107.7 . . ?
C24A C23A N2 113.3(8) . . ?
C24A C23A H23A 108.9 . . ?
C24A C23A H23B 108.9 . . ?
N2 C23 H23C 108.4 . . ?
N2 C23 H23D 108.4 . . ?
N2 C23 C24 115.6(5) . . ?
H23C C23 H23D 107.4 . . ?
C24 C23 H23C 108.4 . . ?
C24 C23 H23D 108.4 . . ?
C23A C24A H24A 109.2 . . ?
C23A C24A H24B 109.2 . . ?
H24A C24A H24B 107.9 . . ?
C25 C24A C23A 112.2(9) . . ?
C25 C24A H24A 109.2 . . ?
C25 C24A H24B 109.2 . . ?
C23 C24 H24C 109.4 . . ?
C23 C24 H24D 109.4 . . ?
H24C C24 H24D 108.0 . . ?
C25 C24 C23 111.1(6) . . ?
C25 C24 H24C 109.4 . . ?
C25 C24 H24D 109.4 . . ?
C24A C25 H25D 109.5 . . ?
C24A C25 H25E 109.5 . . ?
C24A C25 H25F 109.5 . . ?
C24 C25 H25A 109.5 . . ?
C24 C25 H25B 109.5 . . ?
C24 C25 H25C 109.5 . . ?
H25A C25 H25B 109.5 . . ?
H25A C25 H25C 109.5 . . ?
H25B C25 H25C 109.5 . . ?
H25D C25 H25E 109.5 . . ?
H25D C25 H25F 109.5 . . ?
H25E C25 H25F 109.5 . . ?
N2 C26A H26A 107.6 . . ?
N2 C26A H26B 107.6 . . ?
N2 C26A C27A 119.0(10) . . ?
H26A C26A H26B 107.0 . . ?
C27A C26A H26A 107.6 . . ?
C27A C26A H26B 107.6 . . ?
N2 C26 H26C 108.5 . . ?
N2 C26 H26D 108.5 . . ?
H26C C26 H26D 107.5 . . ?
C27 C26 N2 115.2(6) . . ?
C27 C26 H26C 108.5 . . ?
C27 C26 H26D 108.5 . . ?
C26 C27 H27A 109.7 . . ?
C26 C27 H27B 109.7 . . ?
H27A C27 H27B 108.2 . . ?
C28 C27 C26 109.8(6) . . ?
C28 C27 H27A 109.7 . . ?
C28 C27 H27B 109.7 . . ?
C26A C27A H27C 108.8 . . ?
C26A C27A H27D 108.8 . . ?
C26A C27A C28 113.8(10) . . ?
H27C C27A H27D 107.7 . . ?
C28 C27A H27C 108.8 . . ?
C28 C27A H27D 108.8 . . ?
C27 C28 H28A 109.5 . . ?
C27 C28 H28B 109.5 . . ?
C27 C28 H28C 109.5 . . ?
C27A C28 H28D 109.5 . . ?
C27A C28 H28E 109.5 . . ?
C27A C28 H28F 109.5 . . ?
H28A C28 H28B 109.5 . . ?
H28A C28 H28C 109.5 . . ?
H28B C28 H28C 109.5 . . ?
H28D C28 H28E 109.5 . . ?
H28D C28 H28F 109.5 . . ?
H28E C28 H28F 109.5 . . ?
C30 C29 H29 120.0 . . ?
C30 C29 C31 120.0(6) . 5_666 ?
C31 C29 H29 120.0 5_666 . ?
C29 C30 H30 119.5 . . ?
C29 C30 C31 121.0(6) . . ?
C31 C30 H30 119.5 . . ?
C29 C31 H31 120.5 5_666 . ?
C30 C31 C29 118.9(7) . 5_666 ?
C30 C31 H31 120.5 . . ?

loop_
_geom_bond_atom_site_label_1
_geom_bond_atom_site_label_2
_geom_bond_distance
_geom_bond_site_symmetry_2
_geom_bond_publ_flag
Br1 Fe1 2.4981(6) . ?
Fe1 N1 1.956(3) . ?
Fe1 C1 2.337(3) . ?
Fe1 C2 2.359(3) . ?
Fe1 C3 2.358(3) . ?
Fe1 C4 2.379(3) . ?
Fe1 C5 2.362(3) . ?
Si1 N1 1.708(3) . ?
Si1 C11 1.879(4) . ?
Si1 C12 1.876(4) . ?
Si1 C13 1.885(4) . ?
N1 Si2 1.704(3) . ?
C1 C2 1.422(5) . ?
C1 C5 1.409(5) . ?
C1 C6 1.505(5) . ?
Si2 C14 1.874(4) . ?
Si2 C15 1.870(4) . ?
Si2 C16 1.878(4) . ?
C2 C3 1.407(5) . ?
C2 C7 1.500(5) . ?
C3 C4 1.422(5) . ?
C3 C8 1.497(5) . ?
C4 C5 1.414(5) . ?
C4 C9 1.506(5) . ?
C5 C10 1.504(5) . ?
C6 H6A 0.9800 . ?
C6 H6B 0.9800 . ?
C6 H6C 0.9800 . ?
C7 H7A 0.9800 . ?
C7 H7B 0.9800 . ?
C7 H7C 0.9800 . ?
C8 H8A 0.9800 . ?
C8 H8B 0.9800 . ?
C8 H8C 0.9800 . ?
C9 H9A 0.9800 . ?
C9 H9B 0.9800 . ?
C9 H9C 0.9800 . ?
C10 H10A 0.9800 . ?
C10 H10B 0.9800 . ?
C10 H10C 0.9800 . ?
C11 H11A 0.9800 . ?
C11 H11B 0.9800 . ?
C11 H11C 0.9800 . ?
C12 H12A 0.9800 . ?
C12 H12B 0.9800 . ?
C12 H12C 0.9800 . ?
C13 H13A 0.9800 . ?
C13 H13B 0.9800 . ?
C13 H13C 0.9800 . ?
C14 H14A 0.9800 . ?
C14 H14B 0.9800 . ?
C14 H14C 0.9800 . ?
C15 H15A 0.9800 . ?
C15 H15B 0.9800 . ?
C15 H15C 0.9800 . ?
C16 H16A 0.9800 . ?
C16 H16B 0.9800 . ?
C16 H16C 0.9800 . ?
N2 C17A 1.530(10) . ?
N2 C17 1.513(6) . ?
N2 C20A 1.534(12) . ?
N2 C20 1.528(7) . ?
N2 C23A 1.559(10) . ?
N2 C23 1.516(6) . ?
N2 C26A 1.470(10) . ?
N2 C26 1.545(8) . ?
C17A H17A 0.9900 . ?
C17A H17B 0.9900 . ?
C17A C18A 1.531(14) . ?
C17 H17C 0.9900 . ?
C17 H17D 0.9900 . ?
C17 C18 1.507(9) . ?
C18 H18A 0.9900 . ?
C18 H18B 0.9900 . ?
C18 C19 1.541(7) . ?
C18A H18C 0.9900 . ?
C18A H18D 0.9900 . ?
C18A C19 1.509(10) . ?
C19 H19A 0.9800 . ?
C19 H19B 0.9800 . ?
C19 H19C 0.9800 . ?
C19 H19D 0.9800 . ?
C19 H19E 0.9800 . ?
C19 H19F 0.9800 . ?
C20A H20A 0.9900 . ?
C20A H20B 0.9900 . ?
C20A C21A 1.473(16) . ?
C20 H20C 0.9900 . ?
C20 H20D 0.9900 . ?
C20 C21 1.512(9) . ?
C21A H21A 0.9900 . ?
C21A H21B 0.9900 . ?
C21A C22 1.490(13) . ?
C21 H21C 0.9900 . ?
C21 H21D 0.9900 . ?
C21 C22 1.505(7) . ?
C22 H22A 0.9800 . ?
C22 H22B 0.9800 . ?
C22 H22C 0.9800 . ?
C22 H22D 0.9800 . ?
C22 H22E 0.9800 . ?
C22 H22F 0.9800 . ?
C23A H23A 0.9900 . ?
C23A H23B 0.9900 . ?
C23A C24A 1.516(14) . ?
C23 H23C 0.9900 . ?
C23 H23D 0.9900 . ?
C23 C24 1.517(9) . ?
C24A H24A 0.9900 . ?
C24A H24B 0.9900 . ?
C24A C25 1.466(11) . ?
C24 H24C 0.9900 . ?
C24 H24D 0.9900 . ?
C24 C25 1.493(8) . ?
C25 H25A 0.9800 . ?
C25 H25B 0.9800 . ?
C25 H25C 0.9800 . ?
C25 H25D 0.9800 . ?
C25 H25E 0.9800 . ?
C25 H25F 0.9800 . ?
C26A H26A 0.9900 . ?
C26A H26B 0.9900 . ?
C26A C27A 1.490(17) . ?
C26 H26C 0.9900 . ?
C26 H26D 0.9900 . ?
C26 C27 1.514(8) . ?
C27 H27A 0.9900 . ?
C27 H27B 0.9900 . ?
C27 C28 1.491(8) . ?
C27A H27C 0.9900 . ?
C27A H27D 0.9900 . ?
C27A C28 1.514(13) . ?
C28 H28A 0.9800 . ?
C28 H28B 0.9800 . ?
C28 H28C 0.9800 . ?
C28 H28D 0.9800 . ?
C28 H28E 0.9800 . ?
C28 H28F 0.9800 . ?
C29 H29 0.9500 . ?
C29 C30 1.315(9) . ?
C29 C31 1.388(8) 5_666 ?
C30 H30 0.9500 . ?
C30 C31 1.376(8) . ?
C31 H31 0.9500 . ?

loop_
_geom_torsion_atom_site_label_1
_geom_torsion_atom_site_label_2
_geom_torsion_atom_site_label_3
_geom_torsion_atom_site_label_4
_geom_torsion
_geom_torsion_site_symmetry_1
_geom_torsion_site_symmetry_2
_geom_torsion_site_symmetry_3
_geom_torsion_site_symmetry_4
_geom_torsion_publ_flag
Fe1 N1 Si2 C14 142.90(19) . . . . ?
Fe1 N1 Si2 C15 -94.0(2) . . . . ?
Fe1 N1 Si2 C16 25.0(2) . . . . ?
Fe1 C1 C2 C3 63.7(2) . . . . ?
Fe1 C1 C2 C7 -117.1(3) . . . . ?
Fe1 C1 C5 C4 -64.7(2) . . . . ?
Fe1 C1 C5 C10 113.1(4) . . . . ?
Fe1 C2 C3 C4 65.5(2) . . . . ?
Fe1 C2 C3 C8 -113.9(3) . . . . ?
Fe1 C3 C4 C5 63.3(2) . . . . ?
Fe1 C3 C4 C9 -122.1(3) . . . . ?
Fe1 C4 C5 C1 63.6(2) . . . . ?
Fe1 C4 C5 C10 -114.3(4) . . . . ?
Si1 N1 Si2 C14 -47.7(3) . . . . ?
Si1 N1 Si2 C15 75.4(3) . . . . ?
Si1 N1 Si2 C16 -165.6(2) . . . . ?
C1 C2 C3 Fe1 -63.0(2) . . . . ?
C1 C2 C3 C4 2.4(4) . . . . ?
C1 C2 C3 C8 -176.9(3) . . . . ?
C2 C1 C5 Fe1 65.7(2) . . . . ?
C2 C1 C5 C4 1.1(4) . . . . ?
C2 C1 C5 C10 178.9(3) . . . . ?
C2 C3 C4 Fe1 -65.1(2) . . . . ?
C2 C3 C4 C5 -1.8(4) . . . . ?
C2 C3 C4 C9 172.9(3) . . . . ?
C3 C4 C5 Fe1 -63.1(2) . . . . ?
C3 C4 C5 C1 0.4(4) . . . . ?
C3 C4 C5 C10 -177.4(3) . . . . ?
C5 C1 C2 Fe1 -65.9(2) . . . . ?
C5 C1 C2 C3 -2.2(4) . . . . ?
C5 C1 C2 C7 177.0(3) . . . . ?
C6 C1 C2 Fe1 121.3(4) . . . . ?
C6 C1 C2 C3 -174.9(3) . . . . ?
C6 C1 C2 C7 4.2(6) . . . . ?
C6 C1 C5 Fe1 -121.4(4) . . . . ?
C6 C1 C5 C4 173.9(3) . . . . ?
C6 C1 C5 C10 -8.3(6) . . . . ?
C7 C2 C3 Fe1 117.8(3) . . . . ?
C7 C2 C3 C4 -176.7(3) . . . . ?
C7 C2 C3 C8 3.9(5) . . . . ?
C8 C3 C4 Fe1 114.3(3) . . . . ?
C8 C3 C4 C5 177.6(3) . . . . ?
C8 C3 C4 C9 -7.8(5) . . . . ?
C9 C4 C5 Fe1 122.3(3) . . . . ?
C9 C4 C5 C1 -174.2(3) . . . . ?
C9 C4 C5 C10 8.0(6) . . . . ?
C11 Si1 N1 Fe1 21.1(2) . . . . ?
C11 Si1 N1 Si2 -148.19(19) . . . . ?
C12 Si1 N1 Fe1 -101.1(2) . . . . ?
C12 Si1 N1 Si2 89.7(2) . . . . ?
C13 Si1 N1 Fe1 139.15(18) . . . . ?
C13 Si1 N1 Si2 -30.1(2) . . . . ?
N2 C17A C18A C19 -179.6(7) . . . . ?
N2 C17 C18 C19 -171.1(4) . . . . ?
N2 C20A C21A C22 -175.1(7) . . . . ?
N2 C20 C21 C22 168.4(4) . . . . ?
N2 C23A C24A C25 171.9(7) . . . . ?
N2 C23 C24 C25 -179.3(4) . . . . ?
N2 C26A C27A C28 -170.0(7) . . . . ?
N2 C26 C27 C28 176.5(4) . . . . ?
C17A N2 C20A C21A -56.8(10) . . . . ?
C17A N2 C23A C24A 171.4(9) . . . . ?
C17A N2 C26A C27A -64.9(11) . . . . ?
C17 N2 C20 C21 48.6(6) . . . . ?
C17 N2 C23 C24 66.8(6) . . . . ?
C17 N2 C26 C27 -171.4(5) . . . . ?
C20A N2 C17A C18A -50.5(11) . . . . ?
C20A N2 C23A C24A -70.5(9) . . . . ?
C20A N2 C26A C27A 172.5(9) . . . . ?
C20 N2 C17 C18 61.6(6) . . . . ?
C20 N2 C23 C24 -172.4(5) . . . . ?
C20 N2 C26 C27 67.3(6) . . . . ?
C23A N2 C17A C18A 65.5(10) . . . . ?
C23A N2 C20A C21A -172.3(8) . . . . ?
C23A N2 C26A C27A 52.0(11) . . . . ?
C23 N2 C17 C18 -179.6(5) . . . . ?
C23 N2 C20 C21 -70.8(6) . . . . ?
C23 N2 C26 C27 -51.0(6) . . . . ?
C26A N2 C17A C18A -174.3(9) . . . . ?
C26A N2 C20A C21A 64.8(10) . . . . ?
C26A N2 C23A C24A 53.0(11) . . . . ?
C26 N2 C17 C18 -57.9(6) . . . . ?
C26 N2 C20 C21 168.8(5) . . . . ?
C26 N2 C23 C24 -53.8(6) . . . . ?
C29 C30 C31 C29 -0.3(11) . . . 5_666 ?
C31 C29 C30 C31 0.3(11) 5_666 . . . ?

loop_
_smtbx_masks_void_nr
_smtbx_masks_void_average_x
_smtbx_masks_void_average_y
_smtbx_masks_void_average_z
_smtbx_masks_void_volume
_smtbx_masks_void_count_electrons
_smtbx_masks_void_content
1 0.000 -0.056 0.250 257.6 44.6 ?
2 0.000 0.056 0.750 257.6 44.7 ?
3 0.500 0.444 0.250 257.6 44.6 ?
4 0.500 0.556 0.750 257.6 44.7 ?
